data_1571779
loop_
_publ_author_name
'Yang, Jun'
'Zhang, Cuijuan'
'Chu, Jiaxiang'

_publ_section_title
;
 Chlorido[5,10,15,20-tetrakis(quinoline-7-carboxamido)porphinato]iron(III)
;
_journal_coeditor_code HB4470
_journal_issue 6
_journal_name_full IUCrData
_journal_paper_doi 10.1107/S2414314624004966
_journal_volume 9
_journal_year 2024
_chemical_formula_iupac '[Fe (C84 H52 N12 O4) Cl]'
_chemical_formula_moiety 'C84 H52 Cl Fe N12 O4'
_chemical_formula_sum 'C84 H52 Cl Fe N12 O4'
_chemical_formula_weight 1384.68
_chemical_name_systematic
;
Chlorido[5,10,15,20-tetrakis(quinoline-7-carboxamido)porphinato]iron(III)
;
_space_group_crystal_system monoclinic
_space_group_IT_number 15
_space_group_name_Hall '-C 2yc'
_space_group_name_H-M_alt 'C 1 2/c 1'
_atom_sites_solution_hydrogens mixed
_atom_sites_solution_primary iterative
_audit_creation_method
;
Olex2 1.5
(compiled 2024.02.16 svn.r378c4104 for OlexSys, GUI svn.r6928)
;
_cell_angle_alpha 90
_cell_angle_beta 100.332(3)
_cell_angle_gamma 90
_cell_formula_units_Z 4
_cell_length_a 23.1771(19)
_cell_length_b 12.7959(10)
_cell_length_c 22.5404(16)
_cell_measurement_reflns_used 9906
_cell_measurement_temperature 100(2)
_cell_measurement_theta_max 26.39
_cell_measurement_theta_min 2.47
_cell_volume 6576.5(9)
_computing_cell_refinement
;
SAINT (Bruker, 2014)
;
_computing_data_collection
;
APEX2 (Bruker, 2014)
;
_computing_data_reduction
;
SAINT (Bruker, 2014)
;
_computing_molecular_graphics
;
Olex2 1.5 (Dolomanov <i>et al.</i>,  2009)
;
_computing_publication_material
;
Olex2 1.5 (Dolomanov <i>et al.</i>,  2009)
;
_computing_structure_refinement
;
<i>SHELXL2018/3</i> (Sheldrick, 2015)
;
_computing_structure_solution
;
<i>olex2.solve</i> 1.5 (Bourhis et al., 2015)
;
_diffrn_ambient_temperature 100.00
_diffrn_measured_fraction_theta_full 0.991
_diffrn_measured_fraction_theta_max 0.991
_diffrn_measurement_device_type 'Bruker APEXII CCD'
_diffrn_measurement_method '\f and \w scans'
_diffrn_radiation_type MoK\a
_diffrn_radiation_wavelength 0.71073
_diffrn_reflns_av_R_equivalents 0.0413
_diffrn_reflns_av_unetI/netI 0.0203
_diffrn_reflns_limit_h_max 28
_diffrn_reflns_limit_h_min -28
_diffrn_reflns_limit_k_max 16
_diffrn_reflns_limit_k_min -16
_diffrn_reflns_limit_l_max 25
_diffrn_reflns_limit_l_min -28
_diffrn_reflns_number 56518
_diffrn_reflns_theta_full 25.242
_diffrn_reflns_theta_max 26.401
_diffrn_reflns_theta_min 2.321
_diffrn_standards_number 0
_exptl_absorpt_coefficient_mu 0.336
_exptl_absorpt_correction_type none
_exptl_crystal_colour black
_exptl_crystal_density_diffrn 1.399
_exptl_crystal_description block
_exptl_crystal_F_000 2860
_exptl_crystal_size_max 0.466
_exptl_crystal_size_mid 0.236
_exptl_crystal_size_min 0.235
_refine_diff_density_max 0.383
_refine_diff_density_min -0.459
_refine_ls_extinction_method none
_refine_ls_goodness_of_fit_ref 1.074
_refine_ls_hydrogen_treatment mixed
_refine_ls_matrix_type full
_refine_ls_number_parameters 469
_refine_ls_number_reflns 6685
_refine_ls_number_restraints 0
_refine_ls_restrained_S_all 1.074
_refine_ls_R_factor_all 0.0422
_refine_ls_R_factor_gt 0.0352
_refine_ls_shift/su_max 0.001
_refine_ls_shift/su_mean 0.000
_refine_ls_structure_factor_coef Fsqd
_refine_ls_weighting_details 'w=1/[\s^2^(Fo^2^)+(0.0246P)^2^+12.3743P] where P=(Fo^2^+2Fc^2^)/3'
_refine_ls_weighting_scheme calc
_refine_ls_wR_factor_gt 0.0819
_refine_ls_wR_factor_ref 0.0877
_reflns_number_gt 5979
_reflns_number_total 6685
_reflns_threshold_expression 'I > 2\s(I)'
_cod_data_source_file hb4470.cif
_cod_data_source_block I
_cod_database_code 1571779
_shelx_space_group_comment
;
The symmetry employed for this shelxl refinement is uniquely defined
by the following loop, which should always be used as a source of
symmetry information in preference to the above space-group names.
They are only intended as comments.
;
_shelx_estimated_absorpt_t_min 0.859
_shelx_estimated_absorpt_t_max 0.925

loop_
_space_group_symop_operation_xyz
'x, y, z'
'-x, y, -z+1/2'
'x+1/2, y+1/2, z'
'-x+1/2, y+1/2, -z+1/2'
'-x, -y, -z'
'x, -y, z-1/2'
'-x+1/2, -y+1/2, -z'
'x+1/2, -y+1/2, z-1/2'

loop_
_atom_site_type_symbol
_atom_site_label
_atom_site_fract_x
_atom_site_fract_y
_atom_site_fract_z
_atom_site_U_iso_or_equiv
_atom_site_adp_type
_atom_site_calc_flag
_atom_site_occupancy
_atom_site_disorder_assembly
_atom_site_disorder_group
Fe Fe1 0.500000 0.19602(2) 0.250000 0.01406(8) Uani d 1 . .
Cl Cl1 0.500000 0.36828(5) 0.250000 0.03714(17) Uani d 1 . .
O O1 0.41885(5) 0.50579(9) 0.49890(5) 0.0241(3) Uani d 1 . .
N N1 0.41780(6) 0.16016(10) 0.26565(6) 0.0170(3) Uani d 1 . .
N N3 0.43287(6) 0.37351(11) 0.43536(6) 0.0205(3) Uani d 1 . .
N N2 0.53043(5) 0.16349(10) 0.33957(6) 0.0150(3) Uani d 1 . .
O O2 0.22888(6) 0.45237(12) 0.08918(6) 0.0395(3) Uani d 1 . .
N N6 0.30417(7) 0.79208(13) 0.18249(7) 0.0305(3) Uani d 1 . .
N N5 0.48009(7) 0.83155(12) 0.40947(7) 0.0280(3) Uani d 1 . .
N N4 0.29534(7) 0.33119(13) 0.13238(7) 0.0283(3) Uani d 1 . .
C C5 0.43699(7) 0.17883(12) 0.37670(7) 0.0161(3) Uani d 1 . .
C C27 0.40879(7) 0.19029(13) 0.43123(7) 0.0170(3) Uani d 1 . .
C C4 0.49801(7) 0.17192(12) 0.38512(7) 0.0157(3) Uani d 1 . .
C C33 0.43741(7) 0.47455(13) 0.45470(7) 0.0189(3) Uani d 1 . .
C C3 0.53593(7) 0.16678(12) 0.44304(7) 0.0180(3) Uani d 1 . .
H H3A 0.524266 0.170362 0.481303 0.022 Uiso calc 1 . .
C C6 0.39996(7) 0.17128(12) 0.32058(7) 0.0173(3) Uani d 1 . .
C C9 0.36683(7) 0.15418(13) 0.22305(7) 0.0189(3) Uani d 1 . .
C C40 0.51885(7) 0.69603(13) 0.35087(7) 0.0202(3) Uani d 1 . .
C C32 0.40714(7) 0.28739(13) 0.46001(7) 0.0179(3) Uani d 1 . .
C C36 0.48723(7) 0.72863(13) 0.39614(7) 0.0198(3) Uani d 1 . .
C C1 0.58807(7) 0.15469(12) 0.36826(7) 0.0165(3) Uani d 1 . .
C C10 0.36335(7) 0.14926(13) 0.16065(7) 0.0182(3) Uani d 1 . .
C C11 0.30400(7) 0.14485(14) 0.12114(7) 0.0209(3) Uani d 1 . .
C C39 0.54339(8) 0.77432(14) 0.31872(8) 0.0240(4) Uani d 1 . .
H H39 0.564563 0.755848 0.287869 0.029 Uiso calc 1 . .
C C2 0.59132(7) 0.15590(13) 0.43272(7) 0.0197(3) Uani d 1 . .
H H2 0.625887 0.150127 0.462395 0.024 Uiso calc 1 . .
C C35 0.46154(7) 0.65284(13) 0.42850(7) 0.0198(3) Uani d 1 . .
H H35 0.440172 0.674535 0.458579 0.024 Uiso calc 1 . .
C C34 0.46684(7) 0.54836(13) 0.41734(7) 0.0191(3) Uani d 1 . .
C C28 0.38285(8) 0.10387(14) 0.45276(8) 0.0243(4) Uani d 1 . .
H H28 0.384045 0.038161 0.433394 0.029 Uiso calc 1 . .
C C18 0.30038(7) 0.50730(15) 0.17230(8) 0.0266(4) Uani d 1 . .
C C31 0.38000(7) 0.29535(14) 0.51067(7) 0.0219(3) Uani d 1 . .
H H31 0.379183 0.360378 0.530841 0.026 Uiso calc 1 . .
C C13 0.22732(8) 0.04515(16) 0.05918(8) 0.0301(4) Uani d 1 . .
H H13 0.211626 -0.020147 0.044043 0.036 Uiso calc 1 . .
C C8 0.31670(7) 0.15940(15) 0.25228(8) 0.0250(4) Uani d 1 . .
H H8 0.276745 0.154920 0.233226 0.030 Uiso calc 1 . .
C C26 0.29544(7) 0.61104(15) 0.15667(8) 0.0256(4) Uani d 1 . .
H H26 0.279465 0.630038 0.116320 0.031 Uiso calc 1 . .
C C41 0.52447(8) 0.58790(14) 0.34060(8) 0.0252(4) Uani d 1 . .
H H41 0.545774 0.564905 0.310748 0.030 Uiso calc 1 . .
C C25 0.31377(7) 0.68972(15) 0.19966(8) 0.0254(4) Uani d 1 . .
C C12 0.28099(7) 0.04982(15) 0.09838(7) 0.0250(4) Uani d 1 . .
H H12 0.302142 -0.012795 0.109711 0.030 Uiso calc 1 . .
C C38 0.53627(8) 0.87648(14) 0.33257(8) 0.0286(4) Uani d 1 . .
H H38 0.552389 0.930464 0.311643 0.034 Uiso calc 1 . .
C C29 0.35514(8) 0.11235(15) 0.50233(8) 0.0280(4) Uani d 1 . .
H H29 0.336836 0.053119 0.516364 0.034 Uiso calc 1 . .
C C30 0.35440(8) 0.20768(14) 0.53110(8) 0.0253(4) Uani d 1 . .
H H30 0.336037 0.213161 0.565423 0.030 Uiso calc 1 . .
C C21 0.33789(7) 0.66073(15) 0.25996(8) 0.0273(4) Uani d 1 . .
C C7 0.33700(7) 0.17192(15) 0.31210(8) 0.0245(4) Uani d 1 . .
H H7 0.313943 0.179663 0.342672 0.029 Uiso calc 1 . .
C C16 0.27200(7) 0.23702(15) 0.10545(8) 0.0240(4) Uani d 1 . .
C C15 0.21837(7) 0.23219(16) 0.06521(8) 0.0282(4) Uani d 1 . .
H H15 0.196822 0.294312 0.053655 0.034 Uiso calc 1 . .
C C24 0.31731(9) 0.86345(17) 0.22469(9) 0.0350(4) Uani d 1 . .
H H24 0.310255 0.934447 0.213352 0.042 Uiso calc 1 . .
C C42 0.49958(8) 0.51593(14) 0.37317(8) 0.0247(4) Uani d 1 . .
H H42 0.504288 0.443490 0.366117 0.030 Uiso calc 1 . .
C C14 0.19709(8) 0.13711(17) 0.04254(8) 0.0306(4) Uani d 1 . .
H H14 0.160962 0.134436 0.014936 0.037 Uiso calc 1 . .
C C19 0.32623(8) 0.47828(16) 0.23208(9) 0.0322(4) Uani d 1 . .
H H19 0.330884 0.406488 0.242582 0.039 Uiso calc 1 . .
C C17 0.27158(8) 0.42904(15) 0.12683(8) 0.0274(4) Uani d 1 . .
C C20 0.34444(8) 0.55349(16) 0.27455(9) 0.0322(4) Uani d 1 . .
H H20 0.361704 0.533286 0.314336 0.039 Uiso calc 1 . .
C C22 0.35155(8) 0.74137(17) 0.30306(9) 0.0322(4) Uani d 1 . .
H H22 0.367841 0.725187 0.343748 0.039 Uiso calc 1 . .
C C23 0.34113(9) 0.84233(17) 0.28562(9) 0.0355(4) Uani d 1 . .
H H23 0.349714 0.897659 0.313930 0.043 Uiso calc 1 . .
C C37 0.50447(9) 0.90062(15) 0.37861(9) 0.0325(4) Uani d 1 . .
H H37 0.500383 0.972306 0.388010 0.039 Uiso calc 1 . .
H H3 0.4477(10) 0.3583(18) 0.4048(11) 0.037(6) Uiso d 1 . .
H H4 0.3277(12) 0.325(2) 0.1580(12) 0.050(7) Uiso d 1 . .

loop_
_atom_site_aniso_label
_atom_site_aniso_U_11
_atom_site_aniso_U_22
_atom_site_aniso_U_33
_atom_site_aniso_U_12
_atom_site_aniso_U_13
_atom_site_aniso_U_23
Fe1 0.01562(15) 0.01438(16) 0.01258(15) 0.000 0.00360(11) 0.000
Cl1 0.0760(5) 0.0140(3) 0.0224(3) 0.000 0.0114(3) 0.000
O1 0.0304(6) 0.0229(6) 0.0211(6) 0.0027(5) 0.0099(5) -0.0028(5)
N1 0.0161(6) 0.0209(7) 0.0141(6) 0.0000(5) 0.0031(5) -0.0001(5)
N3 0.0269(7) 0.0189(7) 0.0182(7) -0.0011(6) 0.0106(6) -0.0017(5)
N2 0.0148(6) 0.0159(6) 0.0149(6) -0.0024(5) 0.0042(5) -0.0013(5)
O2 0.0380(8) 0.0403(8) 0.0345(8) 0.0130(6) -0.0093(6) 0.0028(6)
N6 0.0326(8) 0.0328(9) 0.0283(8) 0.0036(7) 0.0114(6) 0.0024(7)
N5 0.0375(9) 0.0183(7) 0.0306(8) -0.0004(6) 0.0126(7) -0.0022(6)
N4 0.0179(7) 0.0311(8) 0.0327(8) 0.0035(6) -0.0044(6) 0.0022(7)
C5 0.0194(7) 0.0137(7) 0.0161(7) -0.0019(6) 0.0060(6) -0.0007(6)
C27 0.0157(7) 0.0216(8) 0.0140(7) -0.0010(6) 0.0033(6) -0.0005(6)
C4 0.0199(8) 0.0132(7) 0.0145(7) -0.0017(6) 0.0046(6) -0.0003(5)
C33 0.0189(7) 0.0204(8) 0.0170(7) 0.0023(6) 0.0022(6) -0.0010(6)
C3 0.0221(8) 0.0181(8) 0.0140(7) -0.0030(6) 0.0041(6) -0.0015(6)
C6 0.0169(7) 0.0193(8) 0.0170(7) -0.0008(6) 0.0064(6) -0.0001(6)
C9 0.0156(7) 0.0228(8) 0.0179(8) 0.0001(6) 0.0022(6) -0.0003(6)
C40 0.0192(8) 0.0228(8) 0.0181(8) -0.0016(6) 0.0020(6) -0.0012(6)
C32 0.0173(7) 0.0204(8) 0.0163(7) -0.0002(6) 0.0038(6) 0.0006(6)
C36 0.0216(8) 0.0186(8) 0.0186(8) 0.0000(6) 0.0020(6) -0.0022(6)
C1 0.0164(7) 0.0170(7) 0.0155(7) -0.0020(6) 0.0012(6) 0.0001(6)
C10 0.0158(7) 0.0212(8) 0.0176(7) 0.0016(6) 0.0024(6) -0.0002(6)
C11 0.0160(7) 0.0325(9) 0.0144(7) -0.0004(7) 0.0037(6) 0.0000(7)
C39 0.0252(8) 0.0258(9) 0.0217(8) -0.0034(7) 0.0059(7) -0.0012(7)
C2 0.0209(8) 0.0223(8) 0.0152(7) -0.0016(6) 0.0016(6) -0.0006(6)
C35 0.0209(8) 0.0209(8) 0.0179(8) 0.0011(6) 0.0040(6) -0.0026(6)
C34 0.0201(8) 0.0199(8) 0.0171(7) -0.0002(6) 0.0027(6) -0.0009(6)
C28 0.0292(9) 0.0228(8) 0.0231(8) -0.0067(7) 0.0105(7) -0.0030(7)
C18 0.0197(8) 0.0339(10) 0.0263(9) 0.0058(7) 0.0040(7) 0.0037(7)
C31 0.0243(8) 0.0250(9) 0.0175(8) 0.0018(7) 0.0071(6) -0.0029(6)
C13 0.0230(9) 0.0430(11) 0.0245(9) -0.0058(8) 0.0047(7) -0.0095(8)
C8 0.0156(8) 0.0385(10) 0.0213(8) -0.0006(7) 0.0045(6) -0.0024(7)
C26 0.0218(8) 0.0347(10) 0.0215(8) 0.0073(7) 0.0067(7) 0.0050(7)
C41 0.0308(9) 0.0234(9) 0.0241(9) -0.0001(7) 0.0122(7) -0.0047(7)
C25 0.0184(8) 0.0343(10) 0.0254(9) 0.0040(7) 0.0087(7) 0.0045(7)
C12 0.0228(8) 0.0344(10) 0.0183(8) 0.0002(7) 0.0051(6) -0.0046(7)
C38 0.0354(10) 0.0227(9) 0.0292(9) -0.0044(7) 0.0099(8) 0.0031(7)
C29 0.0340(10) 0.0283(9) 0.0246(9) -0.0092(8) 0.0132(7) 0.0004(7)
C30 0.0270(9) 0.0328(10) 0.0186(8) -0.0013(7) 0.0112(7) -0.0001(7)
C21 0.0170(8) 0.0378(10) 0.0272(9) 0.0009(7) 0.0044(7) 0.0037(8)
C7 0.0175(8) 0.0373(10) 0.0197(8) -0.0009(7) 0.0063(6) -0.0026(7)
C16 0.0177(8) 0.0340(10) 0.0202(8) -0.0010(7) 0.0028(6) 0.0006(7)
C15 0.0175(8) 0.0423(11) 0.0235(9) 0.0028(7) -0.0001(7) 0.0043(8)
C24 0.0396(11) 0.0336(11) 0.0336(10) 0.0018(9) 0.0118(9) 0.0001(8)
C42 0.0311(9) 0.0189(8) 0.0259(9) -0.0002(7) 0.0100(7) -0.0046(7)
C14 0.0175(8) 0.0519(12) 0.0213(9) -0.0028(8) 0.0007(7) -0.0021(8)
C19 0.0284(9) 0.0325(10) 0.0331(10) 0.0049(8) -0.0016(8) 0.0085(8)
C17 0.0236(9) 0.0334(10) 0.0245(9) 0.0046(7) 0.0027(7) 0.0051(7)
C20 0.0260(9) 0.0405(11) 0.0272(9) 0.0033(8) -0.0034(7) 0.0066(8)
C22 0.0234(9) 0.0469(12) 0.0259(9) -0.0007(8) 0.0037(7) 0.0011(8)
C23 0.0343(10) 0.0416(11) 0.0318(10) -0.0018(9) 0.0091(8) -0.0059(9)
C37 0.0450(11) 0.0194(9) 0.0364(10) -0.0020(8) 0.0159(9) -0.0019(7)

loop_
_atom_type_symbol
_atom_type_description
_atom_type_scat_dispersion_real
_atom_type_scat_dispersion_imag
_atom_type_scat_source
C C 0.0033 0.0016 'International Tables Vol C Tables 4.2.6.8 and 6.1.1.4'
H H 0.0000 0.0000 'International Tables Vol C Tables 4.2.6.8 and 6.1.1.4'
Cl Cl 0.1484 0.1585 'International Tables Vol C Tables 4.2.6.8 and 6.1.1.4'
Fe Fe 0.3463 0.8444 'International Tables Vol C Tables 4.2.6.8 and 6.1.1.4'
N N 0.0061 0.0033 'International Tables Vol C Tables 4.2.6.8 and 6.1.1.4'
O O 0.0106 0.0060 'International Tables Vol C Tables 4.2.6.8 and 6.1.1.4'

loop_
_geom_angle_atom_site_label_1
_geom_angle_atom_site_label_2
_geom_angle_atom_site_label_3
_geom_angle_site_symmetry_1
_geom_angle_site_symmetry_3
_geom_angle
_geom_angle_publ_flag
N1 Fe1 Cl1 2_655 . 102.93(4) ?
N1 Fe1 Cl1 . . 102.93(4) y
N1 Fe1 N1 2_655 . 154.14(8) y
N1 Fe1 N2 . 2_655 87.60(5) y
N1 Fe1 N2 2_655 2_655 87.22(5) ?
N1 Fe1 N2 2_655 . 87.59(5) ?
N1 Fe1 N2 . . 87.22(5) ?
N2 Fe1 Cl1 . . 101.67(4) y
N2 Fe1 Cl1 2_655 . 101.67(4) ?
N2 Fe1 N2 2_655 . 156.66(7) y
C6 N1 Fe1 . . 124.61(10) ?
C6 N1 C9 . . 105.79(13) ?
C9 N1 Fe1 . . 126.62(10) ?
C33 N3 C32 . . 128.91(14) ?
C33 N3 H3 . . 117.3(16) ?
C32 N3 H3 . . 113.8(16) ?
C4 N2 Fe1 . . 125.25(10) ?
C1 N2 Fe1 . . 127.49(10) ?
C1 N2 C4 . . 105.54(12) ?
C24 N6 C25 . . 117.01(17) ?
C37 N5 C36 . . 116.81(15) ?
C16 N4 H4 . . 115.2(17) ?
C17 N4 C16 . . 128.76(15) ?
C17 N4 H4 . . 115.8(17) ?
C4 C5 C27 . . 118.36(14) ?
C4 C5 C6 . . 124.14(14) ?
C6 C5 C27 . . 117.45(13) ?
C32 C27 C5 . . 121.12(14) ?
C28 C27 C5 . . 119.27(14) ?
C28 C27 C32 . . 119.60(14) ?
N2 C4 C5 . . 125.24(14) ?
N2 C4 C3 . . 110.24(13) ?
C5 C4 C3 . . 124.44(14) ?
O1 C33 N3 . . 123.59(15) ?
O1 C33 C34 . . 120.77(15) ?
N3 C33 C34 . . 115.64(14) ?
C4 C3 H3A . . 126.5 ?
C2 C3 C4 . . 107.03(14) ?
C2 C3 H3A . . 126.5 ?
N1 C6 C5 . . 125.72(14) ?
N1 C6 C7 . . 109.96(14) ?
C5 C6 C7 . . 124.31(14) ?
N1 C9 C10 . . 126.12(14) ?
N1 C9 C8 . . 109.83(14) ?
C10 C9 C8 . . 123.98(15) ?
C39 C40 C36 . . 117.80(15) ?
C41 C40 C36 . . 118.65(15) ?
C41 C40 C39 . . 123.54(15) ?
C27 C32 N3 . . 117.36(14) ?
C31 C32 N3 . . 123.08(15) ?
C31 C32 C27 . . 119.55(15) ?
N5 C36 C40 . . 122.59(15) ?
N5 C36 C35 . . 118.05(15) ?
C35 C36 C40 . . 119.35(15) ?
N2 C1 C10 . 2_655 125.27(14) ?
N2 C1 C2 . . 110.02(13) ?
C10 C1 C2 2_655 . 124.67(14) ?
C9 C10 C1 . 2_655 124.11(14) ?
C9 C10 C11 . . 118.76(14) ?
C1 C10 C11 2_655 . 117.00(14) ?
C12 C11 C10 . . 120.19(15) ?
C12 C11 C16 . . 119.47(15) ?
C16 C11 C10 . . 120.31(15) ?
C40 C39 H39 . . 120.4 ?
C38 C39 C40 . . 119.10(16) ?
C38 C39 H39 . . 120.4 ?
C3 C2 C1 . . 107.16(14) ?
C3 C2 H2 . . 126.4 ?
C1 C2 H2 . . 126.4 ?
C36 C35 H35 . . 119.4 ?
C34 C35 C36 . . 121.12(15) ?
C34 C35 H35 . . 119.4 ?
C35 C34 C33 . . 116.39(14) ?
C35 C34 C42 . . 119.43(15) ?
C42 C34 C33 . . 124.17(15) ?
C27 C28 H28 . . 119.6 ?
C27 C28 C29 . . 120.72(16) ?
C29 C28 H28 . . 119.6 ?
C26 C18 C19 . . 119.81(18) ?
C26 C18 C17 . . 117.61(16) ?
C19 C18 C17 . . 122.20(17) ?
C32 C31 H31 . . 120.2 ?
C30 C31 C32 . . 119.54(15) ?
C30 C31 H31 . . 120.2 ?
C12 C13 H13 . . 120.5 ?
C14 C13 H13 . . 120.5 ?
C14 C13 C12 . . 119.09(18) ?
C9 C8 H8 . . 126.4 ?
C7 C8 C9 . . 107.25(15) ?
C7 C8 H8 . . 126.4 ?
C18 C26 H26 . . 119.6 ?
C18 C26 C25 . . 120.89(16) ?
C25 C26 H26 . . 119.6 ?
C40 C41 H41 . . 119.6 ?
C42 C41 C40 . . 120.76(16) ?
C42 C41 H41 . . 119.6 ?
N6 C25 C26 . . 118.31(16) ?
N6 C25 C21 . . 122.29(17) ?
C26 C25 C21 . . 119.27(17) ?
C11 C12 C13 . . 120.82(17) ?
C11 C12 H12 . . 119.6 ?
C13 C12 H12 . . 119.6 ?
C39 C38 H38 . . 120.7 ?
C39 C38 C37 . . 118.69(17) ?
C37 C38 H38 . . 120.7 ?
C28 C29 H29 . . 120.3 ?
C30 C29 C28 . . 119.50(16) ?
C30 C29 H29 . . 120.3 ?
C31 C30 H30 . . 119.5 ?
C29 C30 C31 . . 121.07(15) ?
C29 C30 H30 . . 119.5 ?
C20 C21 C25 . . 118.88(17) ?
C20 C21 C22 . . 123.20(17) ?
C22 C21 C25 . . 117.86(18) ?
C6 C7 H7 . . 126.4 ?
C8 C7 C6 . . 107.14(14) ?
C8 C7 H7 . . 126.4 ?
C11 C16 N4 . . 117.64(15) ?
C15 C16 N4 . . 122.84(17) ?
C15 C16 C11 . . 119.52(17) ?
C16 C15 H15 . . 120.1 ?
C14 C15 C16 . . 119.74(18) ?
C14 C15 H15 . . 120.1 ?
N6 C24 H24 . . 117.6 ?
N6 C24 C23 . . 124.8(2) ?
C23 C24 H24 . . 117.6 ?
C34 C42 H42 . . 119.7 ?
C41 C42 C34 . . 120.66(16) ?
C41 C42 H42 . . 119.7 ?
C13 C14 H14 . . 119.3 ?
C15 C14 C13 . . 121.31(16) ?
C15 C14 H14 . . 119.3 ?
C18 C19 H19 . . 119.9 ?
C20 C19 C18 . . 120.23(18) ?
C20 C19 H19 . . 119.9 ?
O2 C17 N4 . . 123.52(18) ?
O2 C17 C18 . . 121.18(17) ?
N4 C17 C18 . . 115.26(15) ?
C21 C20 H20 . . 119.6 ?
C19 C20 C21 . . 120.86(17) ?
C19 C20 H20 . . 119.6 ?
C21 C22 H22 . . 120.4 ?
C23 C22 C21 . . 119.26(18) ?
C23 C22 H22 . . 120.4 ?
C24 C23 H23 . . 120.6 ?
C22 C23 C24 . . 118.78(19) ?
C22 C23 H23 . . 120.6 ?
N5 C37 C38 . . 124.99(17) ?
N5 C37 H37 . . 117.5 ?
C38 C37 H37 . . 117.5 ?

loop_
_geom_bond_atom_site_label_1
_geom_bond_atom_site_label_2
_geom_bond_site_symmetry_2
_geom_bond_distance
_geom_bond_publ_flag
Fe1 Cl1 . 2.2042(7) y
Fe1 N1 2_655 2.0508(13) ?
Fe1 N1 . 2.0508(13) y
Fe1 N2 . 2.0581(13) y
Fe1 N2 2_655 2.0581(13) ?
O1 C33 . 1.2212(19) ?
N1 C6 . 1.381(2) ?
N1 C9 . 1.384(2) ?
N3 C33 . 1.362(2) ?
N3 C32 . 1.413(2) ?
N3 H3 . 0.85(2) ?
N2 C4 . 1.3811(19) ?
N2 C1 . 1.381(2) ?
O2 C17 . 1.220(2) ?
N6 C25 . 1.373(2) ?
N6 C24 . 1.314(3) ?
N5 C36 . 1.367(2) ?
N5 C37 . 1.314(2) ?
N4 C16 . 1.413(2) ?
N4 C17 . 1.365(2) ?
N4 H4 . 0.86(3) ?
C5 C27 . 1.499(2) ?
C5 C4 . 1.396(2) ?
C5 C6 . 1.399(2) ?
C27 C32 . 1.405(2) ?
C27 C28 . 1.387(2) ?
C4 C3 . 1.439(2) ?
C33 C34 . 1.507(2) ?
C3 H3A . 0.9500 ?
C3 C2 . 1.352(2) ?
C6 C7 . 1.437(2) ?
C9 C10 . 1.396(2) ?
C9 C8 . 1.436(2) ?
C40 C36 . 1.421(2) ?
C40 C39 . 1.414(2) ?
C40 C41 . 1.413(2) ?
C32 C31 . 1.403(2) ?
C36 C35 . 1.408(2) ?
C1 C10 2_655 1.400(2) ?
C1 C2 . 1.442(2) ?
C10 C11 . 1.500(2) ?
C11 C12 . 1.389(2) ?
C11 C16 . 1.404(2) ?
C39 H39 . 0.9500 ?
C39 C38 . 1.361(3) ?
C2 H2 . 0.9500 ?
C35 H35 . 0.9500 ?
C35 C34 . 1.370(2) ?
C34 C42 . 1.418(2) ?
C28 H28 . 0.9500 ?
C28 C29 . 1.389(2) ?
C18 C26 . 1.373(3) ?
C18 C19 . 1.422(3) ?
C18 C17 . 1.501(3) ?
C31 H31 . 0.9500 ?
C31 C30 . 1.386(2) ?
C13 H13 . 0.9500 ?
C13 C12 . 1.392(2) ?
C13 C14 . 1.386(3) ?
C8 H8 . 0.9500 ?
C8 C7 . 1.356(2) ?
C26 H26 . 0.9500 ?
C26 C25 . 1.409(3) ?
C41 H41 . 0.9500 ?
C41 C42 . 1.368(2) ?
C25 C21 . 1.423(2) ?
C12 H12 . 0.9500 ?
C38 H38 . 0.9500 ?
C38 C37 . 1.411(3) ?
C29 H29 . 0.9500 ?
C29 C30 . 1.383(3) ?
C30 H30 . 0.9500 ?
C21 C20 . 1.413(3) ?
C21 C22 . 1.414(3) ?
C7 H7 . 0.9500 ?
C16 C15 . 1.402(2) ?
C15 H15 . 0.9500 ?
C15 C14 . 1.376(3) ?
C24 H24 . 0.9500 ?
C24 C23 . 1.411(3) ?
C42 H42 . 0.9500 ?
C14 H14 . 0.9500 ?
C19 H19 . 0.9500 ?
C19 C20 . 1.370(3) ?
C20 H20 . 0.9500 ?
C22 H22 . 0.9500 ?
C22 C23 . 1.359(3) ?
C23 H23 . 0.9500 ?
C37 H37 . 0.9500 ?

loop_
_geom_hbond_atom_site_label_D
_geom_hbond_atom_site_label_H
_geom_hbond_atom_site_label_A
_geom_hbond_site_symmetry_A
_geom_hbond_distance_DH
_geom_hbond_distance_HA
_geom_hbond_distance_DA
_geom_hbond_angle_DHA
C15 H15 O2 . 0.95 2.25 2.871(3) 122
C31 H31 O1 . 0.95 2.25 2.867(2) 122
C42 H42 Cl1 . 0.95 2.77 3.3596(18) 121
C3 H3A N5 5_666 0.95 2.48 3.411(2) 166
C14 H14 O1 4_545 0.95 2.45 3.165(2) 132

loop_
_geom_torsion_atom_site_label_1
_geom_torsion_atom_site_label_2
_geom_torsion_atom_site_label_3
_geom_torsion_atom_site_label_4
_geom_torsion_site_symmetry_1
_geom_torsion_site_symmetry_2
_geom_torsion_site_symmetry_3
_geom_torsion_site_symmetry_4
_geom_torsion
_geom_torsion_publ_flag
Fe1 N1 C6 C5 . . . . -19.5(2) ?
Fe1 N1 C6 C7 . . . . 161.64(11) ?
Fe1 N1 C9 C10 . . . . 14.7(2) ?
Fe1 N1 C9 C8 . . . . -162.24(12) ?
Fe1 N2 C4 C5 . . . . 16.4(2) ?
Fe1 N2 C4 C3 . . . . -166.77(10) ?
Fe1 N2 C1 C10 . . . 2_655 -11.3(2) ?
Fe1 N2 C1 C2 . . . . 166.51(11) ?
O1 C33 C34 C35 . . . . -12.0(2) ?
O1 C33 C34 C42 . . . . 166.96(16) ?
N1 C6 C7 C8 . . . . 1.0(2) ?
N1 C9 C10 C1 . . . 2_655 -3.2(3) ?
N1 C9 C10 C11 . . . . -179.00(15) ?
N1 C9 C8 C7 . . . . 1.9(2) ?
N3 C33 C34 C35 . . . . 167.42(15) ?
N3 C33 C34 C42 . . . . -13.6(2) ?
N3 C32 C31 C30 . . . . 178.28(15) ?
N2 C4 C3 C2 . . . . 0.36(18) ?
N2 C1 C2 C3 . . . . -0.80(18) ?
N6 C25 C21 C20 . . . . 177.71(17) ?
N6 C25 C21 C22 . . . . 0.7(3) ?
N6 C24 C23 C22 . . . . -0.1(3) ?
N5 C36 C35 C34 . . . . 179.82(16) ?
N4 C16 C15 C14 . . . . -177.35(16) ?
C5 C27 C32 N3 . . . . 0.2(2) ?
C5 C27 C32 C31 . . . . 179.55(14) ?
C5 C27 C28 C29 . . . . -178.49(16) ?
C5 C4 C3 C2 . . . . 177.23(15) ?
C5 C6 C7 C8 . . . . -177.82(16) ?
C27 C5 C4 N2 . . . . -178.50(14) ?
C27 C5 C4 C3 . . . . 5.1(2) ?
C27 C5 C6 N1 . . . . -179.83(14) ?
C27 C5 C6 C7 . . . . -1.2(2) ?
C27 C32 C31 C30 . . . . -1.0(2) ?
C27 C28 C29 C30 . . . . -1.2(3) ?
C4 N2 C1 C10 . . . 2_655 -176.82(15) ?
C4 N2 C1 C2 . . . . 0.99(17) ?
C4 C5 C27 C32 . . . . 79.19(19) ?
C4 C5 C27 C28 . . . . -102.17(18) ?
C4 C5 C6 N1 . . . . -2.7(3) ?
C4 C5 C6 C7 . . . . 176.00(16) ?
C4 C3 C2 C1 . . . . 0.25(18) ?
C33 N3 C32 C27 . . . . -179.50(15) ?
C33 N3 C32 C31 . . . . 1.2(3) ?
C33 C34 C42 C41 . . . . 179.28(16) ?
C6 N1 C9 C10 . . . . 175.64(16) ?
C6 N1 C9 C8 . . . . -1.26(18) ?
C6 C5 C27 C32 . . . . -103.49(18) ?
C6 C5 C27 C28 . . . . 75.2(2) ?
C6 C5 C4 N2 . . . . 4.4(2) ?
C6 C5 C4 C3 . . . . -172.04(15) ?
C9 N1 C6 C5 . . . . 179.00(15) ?
C9 N1 C6 C7 . . . . 0.17(18) ?
C9 C10 C11 C12 . . . . -99.02(19) ?
C9 C10 C11 C16 . . . . 82.8(2) ?
C9 C8 C7 C6 . . . . -1.8(2) ?
C40 C36 C35 C34 . . . . 0.4(2) ?
C40 C39 C38 C37 . . . . -0.1(3) ?
C40 C41 C42 C34 . . . . 1.0(3) ?
C32 N3 C33 O1 . . . . 0.4(3) ?
C32 N3 C33 C34 . . . . -179.03(15) ?
C32 C27 C28 C29 . . . . 0.2(3) ?
C32 C31 C30 C29 . . . . 0.0(3) ?
C36 N5 C37 C38 . . . . 1.1(3) ?
C36 C40 C39 C38 . . . . 0.5(2) ?
C36 C40 C41 C42 . . . . 0.6(3) ?
C36 C35 C34 C33 . . . . -179.90(14) ?
C36 C35 C34 C42 . . . . 1.1(2) ?
C1 N2 C4 C5 . . . . -177.68(15) ?
C1 N2 C4 C3 . . . . -0.84(17) ?
C1 C10 C11 C12 2_655 . . . 84.9(2) ?
C1 C10 C11 C16 2_655 . . . -93.30(19) ?
C10 C9 C8 C7 . . . . -175.04(17) ?
C10 C1 C2 C3 2_655 . . . 177.04(15) ?
C10 C11 C12 C13 . . . . -176.68(15) ?
C10 C11 C16 N4 . . . . -5.5(2) ?
C10 C11 C16 C15 . . . . 175.72(15) ?
C11 C16 C15 C14 . . . . 1.4(3) ?
C39 C40 C36 N5 . . . . -0.2(2) ?
C39 C40 C36 C35 . . . . 179.16(15) ?
C39 C40 C41 C42 . . . . -179.88(17) ?
C39 C38 C37 N5 . . . . -0.8(3) ?
C35 C34 C42 C41 . . . . -1.8(3) ?
C28 C27 C32 N3 . . . . -178.40(15) ?
C28 C27 C32 C31 . . . . 0.9(2) ?
C28 C29 C30 C31 . . . . 1.1(3) ?
C18 C26 C25 N6 . . . . -175.69(16) ?
C18 C26 C25 C21 . . . . 0.3(2) ?
C18 C19 C20 C21 . . . . 0.1(3) ?
C8 C9 C10 C1 . . . 2_655 173.32(16) ?
C8 C9 C10 C11 . . . . -2.5(3) ?
C26 C18 C19 C20 . . . . 2.1(3) ?
C26 C18 C17 O2 . . . . -27.1(3) ?
C26 C18 C17 N4 . . . . 155.05(17) ?
C26 C25 C21 C20 . . . . 1.9(2) ?
C26 C25 C21 C22 . . . . -175.12(16) ?
C41 C40 C36 N5 . . . . 179.38(16) ?
C41 C40 C36 C35 . . . . -1.3(2) ?
C41 C40 C39 C38 . . . . -179.03(17) ?
C25 N6 C24 C23 . . . . 0.9(3) ?
C25 C21 C20 C19 . . . . -2.1(3) ?
C25 C21 C22 C23 . . . . 0.2(3) ?
C12 C11 C16 N4 . . . . 176.33(15) ?
C12 C11 C16 C15 . . . . -2.4(2) ?
C12 C13 C14 C15 . . . . -1.7(3) ?
C21 C22 C23 C24 . . . . -0.5(3) ?
C16 N4 C17 O2 . . . . -11.7(3) ?
C16 N4 C17 C18 . . . . 166.07(17) ?
C16 C11 C12 C13 . . . . 1.5(2) ?
C16 C15 C14 C13 . . . . 0.7(3) ?
C24 N6 C25 C26 . . . . 174.62(16) ?
C24 N6 C25 C21 . . . . -1.2(3) ?
C14 C13 C12 C11 . . . . 0.6(3) ?
C19 C18 C26 C25 . . . . -2.3(3) ?
C19 C18 C17 O2 . . . . 145.79(19) ?
C19 C18 C17 N4 . . . . -32.1(2) ?
C17 N4 C16 C11 . . . . -176.58(17) ?
C17 N4 C16 C15 . . . . 2.1(3) ?
C17 C18 C26 C25 . . . . 170.75(15) ?
C17 C18 C19 C20 . . . . -170.57(17) ?
C20 C21 C22 C23 . . . . -176.70(18) ?
C22 C21 C20 C19 . . . . 174.78(18) ?
C37 N5 C36 C40 . . . . -0.6(3) ?
C37 N5 C36 C35 . . . . -179.97(17) ?
